data_2210628
loop_
_publ_author_name
'Qing-Wei Wang'
'Zhi-Xin Yu'
'Xiao-Hong Zhao'
'Guang-Bo Che'

_publ_section_title
(Benzene-1,2-dicarboxylato)bis[4-(1<i>H</i>-1,3,7,8-tetraazacyclopenta[<i>l</i>]phenanthren-2-yl)phenol]manganese(II)
_journal_coeditor_code HB2137
_journal_issue 10
_journal_name_full 'Acta Crystallographica Section E'
_journal_page_first m2538
_journal_page_last m2539
_journal_paper_doi 10.1107/S1600536806036063
_journal_volume 62
_journal_year 2006
_chemical_formula_iupac '[Mn (C8 H4 O4) (C19 H12 N4 O)2]'
_chemical_formula_moiety 'C46 H28 Mn N8 O6'
_chemical_formula_sum 'C46 H28 Mn N8 O6'
_chemical_formula_weight 843.70
_chemical_name_systematic
;(Benzene-1,2-dicarboxylato)bis[4-(1H-1,3,7,8-tetraazacyclopenta[l]phenanthren-
2-yl)phenol]manganese(II)
;
_space_group_IT_number 15
_symmetry_cell_setting monoclinic
_symmetry_space_group_name_Hall '-C 2yc'
_symmetry_space_group_name_H-M 'C 1 2/c 1'
_atom_sites_solution_hydrogens geom
_atom_sites_solution_primary direct
_atom_sites_solution_secondary difmap
_audit_creation_method SHELXL-97
_cell_angle_alpha 90.00
_cell_angle_beta 98.77(3)
_cell_angle_gamma 90.00
_cell_formula_units_Z 4
_cell_length_a 19.024(4)
_cell_length_b 11.375(2)
_cell_length_c 17.513(4)
_cell_measurement_reflns_used 13208
_cell_measurement_temperature 292(2)
_cell_measurement_theta_max 27.45
_cell_measurement_theta_min 3.01
_cell_volume 3745.5(14)
_computing_cell_refinement PROCESS-AUTO
_computing_data_collection 'PROCESS-AUTO (Rigaku, 1998)'
_computing_data_reduction PROCESS-AUTO
_computing_molecular_graphics 'SHELXTL-<i>Plus</i> (Sheldrick, 1990)'
_computing_publication_material SHELXL97
_computing_structure_refinement 'SHELXL97 (Sheldrick, 1997)'
_computing_structure_solution 'SHELXS97 (Sheldrick, 1997)'
_diffrn_ambient_temperature 292(2)
_diffrn_detector_area_resol_mean 10.0
_diffrn_measured_fraction_theta_full 0.998
_diffrn_measured_fraction_theta_max 0.998
_diffrn_measurement_device_type 'Rigaku R-AXIS RAPID'
_diffrn_measurement_method \w
_diffrn_radiation_monochromator graphite
_diffrn_radiation_source 'rotorating anode'
_diffrn_radiation_type MoK\a
_diffrn_radiation_wavelength 0.71073
_diffrn_reflns_av_R_equivalents 0.0421
_diffrn_reflns_av_sigmaI/netI 0.0342
_diffrn_reflns_limit_h_max 24
_diffrn_reflns_limit_h_min -24
_diffrn_reflns_limit_k_max 14
_diffrn_reflns_limit_k_min -14
_diffrn_reflns_limit_l_max 22
_diffrn_reflns_limit_l_min -20
_diffrn_reflns_number 18033
_diffrn_reflns_theta_full 25.00
_diffrn_reflns_theta_max 27.45
_diffrn_reflns_theta_min 3.02
_diffrn_standards_interval_count 0
_diffrn_standards_number 0
_exptl_absorpt_coefficient_mu 0.418
_exptl_absorpt_correction_T_max 0.930
_exptl_absorpt_correction_T_min 0.895
_exptl_absorpt_correction_type multi-scan
_exptl_absorpt_process_details '(ABSCOR; Higashi, 1995)'
_exptl_crystal_colour yellow
_exptl_crystal_density_diffrn 1.496
_exptl_crystal_density_method 'not measured'
_exptl_crystal_description block
_exptl_crystal_F_000 1732
_exptl_crystal_size_max 0.27
_exptl_crystal_size_mid 0.21
_exptl_crystal_size_min 0.17
_refine_diff_density_max 0.707
_refine_diff_density_min -0.246
_refine_ls_extinction_method none
_refine_ls_goodness_of_fit_ref 1.033
_refine_ls_hydrogen_treatment constr
_refine_ls_matrix_type full
_refine_ls_number_parameters 276
_refine_ls_number_reflns 4281
_refine_ls_number_restraints 0
_refine_ls_restrained_S_all 1.033
_refine_ls_R_factor_all 0.0567
_refine_ls_R_factor_gt 0.0405
_refine_ls_shift/su_max 0.001
_refine_ls_shift/su_mean 0.000
_refine_ls_structure_factor_coef Fsqd
_refine_ls_weighting_details 'calc w=1/[\s^2^(Fo^2^)+(0.0451P)^2^+3.3682P] where P=(Fo^2^+2Fc^2^)/3'
_refine_ls_weighting_scheme calc
_refine_ls_wR_factor_gt 0.0930
_refine_ls_wR_factor_ref 0.1004
_reflns_number_gt 3392
_reflns_number_total 4281
_reflns_threshold_expression I>2\s(I)
_cod_data_source_file hb2137.cif
_cod_data_source_block I
_cod_depositor_comments
;
The following automatic conversions were performed:
'_symmetry_cell_setting' value 'Monoclinic' changed to 'monoclinic'
according to '/home/saulius/struct/CIF-dictionaries/cif_core.dic'
dictionary named 'cif_core.dic' version 2.4.1 from 2010-06-29.

Automatic conversion script
Id: cif_fix_enum 1527 2010-12-29 10:47:43Z saulius 

The following automatic conversions were performed:

'_symmetry_cell_setting' value 'Monoclinic' changed to 'monoclinic'
according to /home/saulius/struct/CIF-dictionaries/cif_core.dic
dictionary named 'cif_core.dic' version 2.4.1 from 2010-06-29.

Automatic conversion script
Id: cif_fix_values 1715 2011-07-08 13:25:40Z adriana 
;
_cod_original_sg_symbol_H-M 'C 2/c'
_cod_database_code 2210628
_cod_database_fobs_code 2210628

loop_
_symmetry_equiv_pos_as_xyz
'x, y, z'
'-x, y, -z+1/2'
'x+1/2, y+1/2, z'
'-x+1/2, y+1/2, -z+1/2'
'-x, -y, -z'
'x, -y, z-1/2'
'-x+1/2, -y+1/2, -z'
'x+1/2, -y+1/2, z-1/2'

loop_
_atom_site_type_symbol
_atom_site_label
_atom_site_fract_x
_atom_site_fract_y
_atom_site_fract_z
_atom_site_U_iso_or_equiv
_atom_site_adp_type
_atom_site_calc_flag
_atom_site_refinement_flags
_atom_site_occupancy
C C1 0.56399(9) 0.20561(17) 0.89686(11) 0.0321(4) Uani d . 1
H H1 0.6075 0.1765 0.8875 0.039 Uiso calc R 1
C C2 0.56384(10) 0.28328(18) 0.95820(12) 0.0343(4) Uani d . 1
H H2 0.6062 0.3044 0.9890 0.041 Uiso calc R 1
C C3 0.50034(10) 0.32803(18) 0.97245(11) 0.0339(4) Uani d . 1
H H3A 0.4989 0.3806 1.0129 0.041 Uiso calc R 1
C C4 0.43762(9) 0.29362(16) 0.92534(11) 0.0286(4) Uani d . 1
C C5 0.44214(9) 0.21297(15) 0.86528(10) 0.0259(4) Uani d . 1
C C6 0.37840(9) 0.16900(15) 0.81731(10) 0.0251(4) Uani d . 1
C C7 0.32897(10) 0.04553(17) 0.71905(11) 0.0331(4) Uani d . 1
H H7 0.3348 -0.0096 0.6813 0.040 Uiso calc R 1
C C8 0.26014(10) 0.07821(18) 0.72781(12) 0.0362(4) Uani d . 1
H H8 0.2212 0.0460 0.6962 0.043 Uiso calc R 1
C C9 0.25043(10) 0.15838(17) 0.78363(11) 0.0314(4) Uani d . 1
H H9 0.2048 0.1808 0.7906 0.038 Uiso calc R 1
C C10 0.30997(9) 0.20612(15) 0.82996(10) 0.0258(4) Uani d . 1
C C11 0.30822(9) 0.28884(16) 0.89071(11) 0.0269(4) Uani d . 1
C C12 0.36807(9) 0.33299(16) 0.93554(11) 0.0295(4) Uani d . 1
C C13 0.28011(9) 0.41362(16) 0.97711(11) 0.0283(4) Uani d . 1
C C14 0.23715(10) 0.48598(16) 1.02182(11) 0.0292(4) Uani d . 1
C C15 0.27156(11) 0.56335(19) 1.07624(13) 0.0406(5) Uani d . 1
H H15 0.3209 0.5695 1.0828 0.049 Uiso calc R 1
C C16 0.23351(12) 0.6314(2) 1.12086(14) 0.0462(6) Uani d . 1
H H16 0.2571 0.6843 1.1564 0.055 Uiso calc R 1
C C17 0.16020(11) 0.62105(17) 1.11283(12) 0.0365(5) Uani d . 1
C C18 0.12532(10) 0.54410(17) 1.05891(11) 0.0328(4) Uani d . 1
H H18 0.0761 0.5373 1.0532 0.039 Uiso calc R 1
C C19 0.16329(10) 0.47697(17) 1.01335(11) 0.0312(4) Uani d . 1
H H19 0.1394 0.4257 0.9770 0.037 Uiso calc R 1
C C20 0.44878(9) -0.19293(16) 0.67347(10) 0.0266(4) Uani d . 1
C C21 0.47581(9) -0.30322(15) 0.71564(10) 0.0264(4) Uani d . 1
C C22 0.45184(12) -0.40964(18) 0.68247(13) 0.0420(5) Uani d . 1
H H22 0.4192 -0.4102 0.6372 0.050 Uiso calc R 1
C C23 0.47617(16) -0.51441(19) 0.71628(15) 0.0613(8) Uani d . 1
H H23 0.4603 -0.5853 0.6934 0.074 Uiso calc R 1
N N1 0.38682(8) 0.08913(13) 0.76186(9) 0.0278(3) Uani d . 1
N N2 0.50586(8) 0.17057(13) 0.85101(9) 0.0280(3) Uani d . 1
N N3 0.35072(8) 0.41159(14) 0.98928(9) 0.0324(4) Uani d . 1
N N4 0.25208(8) 0.34058(13) 0.91844(9) 0.0280(3) Uani d . 1
H H4 0.2077 0.3292 0.9020 0.034 Uiso calc R 1
O O1 0.49205(7) -0.10729(11) 0.67031(8) 0.0330(3) Uani d . 1
O O2 0.38647(7) -0.19204(14) 0.64210(10) 0.0465(4) Uani d . 1
O O3 0.12584(8) 0.68842(14) 1.15956(10) 0.0524(4) Uani d . 1
H H3 0.0830 0.6755 1.1502 0.079 Uiso calc R 1
Mn Mn1 0.5000 0.03991(3) 0.7500 0.02645(12) Uani d S 1

loop_
_atom_site_aniso_label
_atom_site_aniso_U_11
_atom_site_aniso_U_22
_atom_site_aniso_U_33
_atom_site_aniso_U_12
_atom_site_aniso_U_13
_atom_site_aniso_U_23
C1 0.0227(8) 0.0351(10) 0.0386(11) 0.0046(8) 0.0046(8) 0.0020(8)
C2 0.0235(9) 0.0408(11) 0.0366(11) -0.0021(8) -0.0019(8) -0.0010(9)
C3 0.0313(10) 0.0364(10) 0.0332(10) 0.0005(8) 0.0021(8) -0.0057(8)
C4 0.0243(9) 0.0309(9) 0.0302(10) 0.0009(7) 0.0034(7) -0.0007(8)
C5 0.0241(8) 0.0245(8) 0.0296(9) 0.0018(7) 0.0057(7) 0.0021(7)
C6 0.0256(8) 0.0235(8) 0.0265(9) 0.0015(7) 0.0051(7) 0.0017(7)
C7 0.0320(9) 0.0329(10) 0.0346(10) -0.0030(8) 0.0060(8) -0.0076(8)
C8 0.0288(9) 0.0384(11) 0.0398(11) -0.0045(8) 0.0004(8) -0.0077(9)
C9 0.0239(9) 0.0356(10) 0.0346(10) 0.0013(8) 0.0038(8) -0.0002(8)
C10 0.0246(8) 0.0263(9) 0.0264(9) 0.0023(7) 0.0036(7) 0.0023(7)
C11 0.0241(8) 0.0279(9) 0.0291(9) 0.0043(7) 0.0052(7) -0.0006(7)
C12 0.0269(9) 0.0311(9) 0.0308(10) 0.0022(7) 0.0052(7) -0.0032(8)
C13 0.0274(9) 0.0302(9) 0.0279(9) 0.0047(7) 0.0061(7) -0.0006(8)
C14 0.0296(9) 0.0310(10) 0.0282(9) 0.0040(7) 0.0082(7) 0.0011(8)
C15 0.0312(10) 0.0440(12) 0.0492(13) -0.0038(9) 0.0142(9) -0.0138(10)
C16 0.0432(12) 0.0459(13) 0.0524(14) -0.0072(10) 0.0165(10) -0.0230(11)
C17 0.0394(11) 0.0321(10) 0.0420(12) 0.0045(8) 0.0190(9) -0.0036(9)
C18 0.0279(9) 0.0360(10) 0.0361(11) 0.0034(8) 0.0099(8) 0.0028(9)
C19 0.0317(9) 0.0333(10) 0.0289(10) 0.0018(8) 0.0052(8) -0.0015(8)
C20 0.0267(9) 0.0296(9) 0.0233(9) 0.0021(7) 0.0028(7) -0.0021(7)
C21 0.0264(8) 0.0259(9) 0.0270(9) -0.0015(7) 0.0043(7) -0.0007(7)
C22 0.0541(13) 0.0327(10) 0.0355(11) -0.0076(10) -0.0049(10) -0.0041(9)
C23 0.099(2) 0.0251(11) 0.0528(15) -0.0073(12) -0.0117(14) -0.0052(10)
N1 0.0275(8) 0.0263(7) 0.0304(8) -0.0008(6) 0.0070(6) -0.0024(6)
N2 0.0234(7) 0.0272(8) 0.0339(9) 0.0019(6) 0.0060(6) 0.0018(7)
N3 0.0276(8) 0.0363(9) 0.0332(9) 0.0031(7) 0.0046(7) -0.0073(7)
N4 0.0213(7) 0.0326(8) 0.0302(8) 0.0037(6) 0.0040(6) -0.0027(7)
O1 0.0391(7) 0.0267(7) 0.0344(7) -0.0032(6) 0.0092(6) 0.0012(6)
O2 0.0297(7) 0.0500(9) 0.0550(10) 0.0060(6) -0.0089(7) 0.0019(8)
O3 0.0461(9) 0.0534(10) 0.0631(11) 0.0006(7) 0.0260(8) -0.0240(8)
Mn1 0.0233(2) 0.0243(2) 0.0332(2) 0.000 0.00896(16) 0.000

loop_
_atom_type_symbol
_atom_type_description
_atom_type_scat_dispersion_real
_atom_type_scat_dispersion_imag
_atom_type_scat_source
C C 0.0033 0.0016 'International Tables Vol C Tables 4.2.6.8 and 6.1.1.4'
H H 0.0000 0.0000 'International Tables Vol C Tables 4.2.6.8 and 6.1.1.4'
N N 0.0061 0.0033 'International Tables Vol C Tables 4.2.6.8 and 6.1.1.4'
O O 0.0106 0.0060 'International Tables Vol C Tables 4.2.6.8 and 6.1.1.4'
Mn Mn 0.3368 0.7283 'International Tables Vol C Tables 4.2.6.8 and 6.1.1.4'

loop_
_geom_angle_atom_site_label_1
_geom_angle_atom_site_label_2
_geom_angle_atom_site_label_3
_geom_angle_site_symmetry_1
_geom_angle_site_symmetry_3
_geom_angle
_geom_angle_publ_flag
N2 C1 C2 . . 124.00(17) ?
N2 C1 H1 . . 118.0 ?
C2 C1 H1 . . 118.0 ?
C3 C2 C1 . . 118.87(18) ?
C3 C2 H2 . . 120.6 ?
C1 C2 H2 . . 120.6 ?
C2 C3 C4 . . 119.05(18) ?
C2 C3 H3A . . 120.5 ?
C4 C3 H3A . . 120.5 ?
C3 C4 C5 . . 118.63(16) ?
C3 C4 C12 . . 124.02(17) ?
C5 C4 C12 . . 117.33(17) ?
N2 C5 C4 . . 121.66(16) ?
N2 C5 C6 . . 117.32(16) ?
C4 C5 C6 . . 121.00(15) ?
N1 C6 C10 . . 121.50(16) ?
N1 C6 C5 . . 117.68(15) ?
C10 C6 C5 . . 120.79(16) ?
N1 C7 C8 . . 123.36(18) ?
N1 C7 H7 . . 118.3 ?
C8 C7 H7 . . 118.3 ?
C9 C8 C7 . . 119.20(18) ?
C9 C8 H8 . . 120.4 ?
C7 C8 H8 . . 120.4 ?
C8 C9 C10 . . 119.16(17) ?
C8 C9 H9 . . 120.4 ?
C10 C9 H9 . . 120.4 ?
C9 C10 C6 . . 118.39(16) ?
C9 C10 C11 . . 125.50(16) ?
C6 C10 C11 . . 116.10(16) ?
N4 C11 C12 . . 105.24(16) ?
N4 C11 C10 . . 130.99(16) ?
C12 C11 C10 . . 123.77(16) ?
N3 C12 C11 . . 111.34(16) ?
N3 C12 C4 . . 127.68(17) ?
C11 C12 C4 . . 120.94(17) ?
N3 C13 N4 . . 112.31(16) ?
N3 C13 C14 . . 123.79(17) ?
N4 C13 C14 . . 123.90(16) ?
C15 C14 C19 . . 118.85(17) ?
C15 C14 C13 . . 118.69(17) ?
C19 C14 C13 . . 122.42(17) ?
C16 C15 C14 . . 120.79(19) ?
C16 C15 H15 . . 119.6 ?
C14 C15 H15 . . 119.6 ?
C15 C16 C17 . . 120.1(2) ?
C15 C16 H16 . . 120.0 ?
C17 C16 H16 . . 120.0 ?
O3 C17 C18 . . 122.95(18) ?
O3 C17 C16 . . 117.39(19) ?
C18 C17 C16 . . 119.66(18) ?
C17 C18 C19 . . 120.33(18) ?
C17 C18 H18 . . 119.8 ?
C19 C18 H18 . . 119.8 ?
C18 C19 C14 . . 120.27(18) ?
C18 C19 H19 . . 119.9 ?
C14 C19 H19 . . 119.9 ?
O2 C20 O1 . . 123.83(18) ?
O2 C20 C21 . . 117.41(17) ?
O1 C20 C21 . . 118.73(15) ?
C22 C21 C21 . 2_656 119.38(12) ?
C22 C21 C20 . . 117.07(17) ?
C21 C21 C20 2_656 . 123.54(10) ?
C23 C22 C21 . . 120.4(2) ?
C23 C22 H22 . . 119.8 ?
C21 C22 H22 . . 119.8 ?
C23 C23 C22 2_656 . 120.20(13) ?
C23 C23 H23 2_656 . 119.9 ?
C22 C23 H23 . . 119.9 ?
C7 N1 C6 . . 118.38(15) ?
C7 N1 Mn1 . . 124.95(12) ?
C6 N1 Mn1 . . 116.66(12) ?
C1 N2 C5 . . 117.78(16) ?
C1 N2 Mn1 . . 126.76(12) ?
C5 N2 Mn1 . . 115.44(12) ?
C13 N3 C12 . . 104.14(15) ?
C13 N4 C11 . . 106.97(15) ?
C13 N4 H4 . . 126.5 ?
C11 N4 H4 . . 126.5 ?
C20 O1 Mn1 . . 122.74(11) ?
C17 O3 H3 . . 109.5 ?
O1 Mn1 O1 2_656 . 79.01(7) y
O1 Mn1 N1 2_656 . 96.07(6) n
O1 Mn1 N1 . . 106.00(6) n
O1 Mn1 N1 2_656 2_656 106.00(6) n
O1 Mn1 N1 . 2_656 96.07(6) n
N1 Mn1 N1 . 2_656 151.37(8) n
O1 Mn1 N2 2_656 . 90.78(5) n
O1 Mn1 N2 . . 169.60(5) n
N1 Mn1 N2 . . 72.84(6) y
N1 Mn1 N2 2_656 . 88.59(6) n
O1 Mn1 N2 2_656 2_656 169.60(5) n
O1 Mn1 N2 . 2_656 90.78(5) n
N1 Mn1 N2 . 2_656 88.59(6) n
N1 Mn1 N2 2_656 2_656 72.84(6) n
N2 Mn1 N2 . 2_656 99.49(8) n

loop_
_geom_bond_atom_site_label_1
_geom_bond_atom_site_label_2
_geom_bond_site_symmetry_2
_geom_bond_distance
_geom_bond_publ_flag
C1 N2 . 1.325(2) ?
C1 C2 . 1.391(3) ?
C1 H1 . 0.9300 ?
C2 C3 . 1.369(3) ?
C2 H2 . 0.9300 ?
C3 C4 . 1.399(3) ?
C3 H3A . 0.9300 ?
C4 C5 . 1.408(3) ?
C4 C12 . 1.434(2) ?
C5 N2 . 1.363(2) ?
C5 C6 . 1.454(2) ?
C6 N1 . 1.357(2) ?
C6 C10 . 1.418(2) ?
C7 N1 . 1.330(2) ?
C7 C8 . 1.392(3) ?
C7 H7 . 0.9300 ?
C8 C9 . 1.370(3) ?
C8 H8 . 0.9300 ?
C9 C10 . 1.399(3) ?
C9 H9 . 0.9300 ?
C10 C11 . 1.425(3) ?
C11 N4 . 1.371(2) ?
C11 C12 . 1.376(3) ?
C12 N3 . 1.374(2) ?
C13 N3 . 1.328(2) ?
C13 N4 . 1.365(2) ?
C13 C14 . 1.467(2) ?
C14 C15 . 1.386(3) ?
C14 C19 . 1.394(3) ?
C15 C16 . 1.381(3) ?
C15 H15 . 0.9300 ?
C16 C17 . 1.385(3) ?
C16 H16 . 0.9300 ?
C17 O3 . 1.359(2) ?
C17 C18 . 1.381(3) ?
C18 C19 . 1.385(3) ?
C18 H18 . 0.9300 ?
C19 H19 . 0.9300 ?
C20 O1 . 1.282(2) y
C20 O2 . 1.228(2) y
C20 C21 . 1.506(2) ?
C21 C22 . 1.389(3) ?
C21 C21 2_656 1.399(4) ?
C22 C23 . 1.379(3) ?
C22 H22 . 0.9300 ?
C23 C23 2_656 1.375(5) ?
C23 H23 . 0.9300 ?
N4 H4 . 0.8600 ?
O3 H3 . 0.8200 ?
Mn1 O1 . 2.1702(14) y
Mn1 N1 . 2.2647(15) y
Mn1 N2 . 2.3001(16) y
Mn1 O1 2_656 2.1702(14) n
Mn1 N1 2_656 2.2647(15) n
Mn1 N2 2_656 2.3001(16) n

loop_
_geom_hbond_atom_site_label_D
_geom_hbond_atom_site_label_H
_geom_hbond_atom_site_label_A
_geom_hbond_site_symmetry_A
_geom_hbond_distance_DH
_geom_hbond_distance_HA
_geom_hbond_distance_DA
_geom_hbond_angle_DHA
O3 H3 O1 8_456 0.82 1.98 2.741(2) 155
N4 H4 O2 4_556 0.86 1.85 2.713(2) 175
